data_7244570
loop_
_publ_author_name
'Cao, Ming-Yang'
'Hu, Chun-Li'
'Chen, Peng-Fei'
'Wang, Qian'
'Li, Bing-Xuan'
'Lin, Yuan'
'Mao, Jiang-Gao'

_publ_section_title
;
 Cd4REO(BO3)3 (RE = Sm, Eu, Tb): three new cadmium--rare earth oxyborates
 with both good NLO and luminescence properties
;
_journal_name_full CrystEngComm
_journal_paper_doi 10.1039/D2CE00080F
_journal_year 2022
_chemical_formula_moiety '0.5(B6 Cd8 Eu2 O20)'
_chemical_formula_sum 'B3 Cd4 Eu O10'
_chemical_formula_weight 793.99
_space_group_crystal_system monoclinic
_space_group_IT_number 8
_space_group_name_Hall 'C -2y'
_space_group_name_H-M_alt 'C 1 m 1'
_atom_sites_solution_primary iterative
_audit_creation_date 2021-09-29
_audit_creation_method
;
Olex2 1.2-alpha
(compiled 2018.07.26 svn.r3523 for OlexSys, GUI svn.r5532)
;
_audit_update_record
;
2022-01-03 deposited with the CCDC.	2022-02-11 downloaded from the CCDC.
;
_cell_angle_alpha 90
_cell_angle_beta 100.186(11)
_cell_angle_gamma 90
_cell_formula_units_Z 2
_cell_length_a 7.9673(9)
_cell_length_b 15.7619(17)
_cell_length_c 3.4932(4)
_cell_measurement_reflns_used 1930
_cell_measurement_temperature 293(2)
_cell_measurement_theta_max 30.0440
_cell_measurement_theta_min 2.8400
_cell_volume 431.76(8)
_computing_molecular_graphics 'Olex2 (Dolomanov et al., 2009)'
_computing_publication_material 'Olex2 (Dolomanov et al., 2009)'
_computing_structure_refinement 'ShelXL (Sheldrick, 2015)'
_computing_structure_solution 'olex2.solve (Bourhis et al., 2015)'
_diffrn_ambient_temperature 293(2)
_diffrn_measured_fraction_theta_full 1.000
_diffrn_measured_fraction_theta_max 1.000
_diffrn_measurement_device_type CCD
_diffrn_measurement_method 'phi and omega scans'
_diffrn_radiation_monochromator graphite
_diffrn_radiation_type MoK\a
_diffrn_radiation_wavelength 0.71073
_diffrn_reflns_av_R_equivalents 0.0434
_diffrn_reflns_av_unetI/netI 0.0449
_diffrn_reflns_Laue_measured_fraction_full 1.000
_diffrn_reflns_Laue_measured_fraction_max 1.000
_diffrn_reflns_limit_h_max 10
_diffrn_reflns_limit_h_min -10
_diffrn_reflns_limit_k_max 20
_diffrn_reflns_limit_k_min -20
_diffrn_reflns_limit_l_max 4
_diffrn_reflns_limit_l_min -4
_diffrn_reflns_number 2851
_diffrn_reflns_point_group_measured_fraction_full 1.000
_diffrn_reflns_point_group_measured_fraction_max 1.000
_diffrn_reflns_theta_full 25.242
_diffrn_reflns_theta_max 27.101
_diffrn_reflns_theta_min 2.584
_exptl_absorpt_coefficient_mu 16.891
_exptl_absorpt_correction_T_max 1.00000
_exptl_absorpt_correction_T_min 0.51607
_exptl_absorpt_correction_type multi-scan
_exptl_absorpt_process_details
;
CrysAlisPro 1.171.39.9f (Rigaku Oxford Diffraction, 2015)
Empirical absorption correction using spherical harmonics,
 implemented in SCALE3 ABSPACK scaling algorithm.
;
_exptl_crystal_colour colourless
_exptl_crystal_colour_primary colourless
_exptl_crystal_density_diffrn 6.107
_exptl_crystal_description block
_exptl_crystal_F_000 700
_exptl_crystal_size_max 0.5
_exptl_crystal_size_mid 0.3
_exptl_crystal_size_min 0.3
_refine_diff_density_max 1.505
_refine_diff_density_min -1.642
_refine_diff_density_rms 0.298
_refine_ls_abs_structure_details
;
 Refined as an inversion twin.
;
_refine_ls_abs_structure_Flack 0.15(4)
_refine_ls_extinction_coef 0.0122(10)
_refine_ls_extinction_expression Fc^*^=kFc[1+0.001xFc^2^\l^3^/sin(2\q)]^-1/4^
_refine_ls_extinction_method 'SHELXL-2014/7 (Sheldrick 2014'
_refine_ls_goodness_of_fit_ref 1.064
_refine_ls_hydrogen_treatment undef
_refine_ls_matrix_type full
_refine_ls_number_parameters 90
_refine_ls_number_reflns 973
_refine_ls_number_restraints 20
_refine_ls_restrained_S_all 1.054
_refine_ls_R_factor_all 0.0297
_refine_ls_R_factor_gt 0.0293
_refine_ls_shift/su_max 0.000
_refine_ls_shift/su_mean 0.000
_refine_ls_structure_factor_coef Fsqd
_refine_ls_weighting_details 'w=1/[\s^2^(Fo^2^)+(0.0439P)^2^+5.0781P] where P=(Fo^2^+2Fc^2^)/3'
_refine_ls_weighting_scheme calc
_refine_ls_wR_factor_gt 0.0756
_refine_ls_wR_factor_ref 0.0758
_reflns_Friedel_coverage 0.980
_reflns_Friedel_fraction_full 1.000
_reflns_Friedel_fraction_max 1.000
_reflns_number_gt 962
_reflns_number_total 973
_reflns_threshold_expression 'I > 2\s(I)'
_cod_data_source_file d2ce00080f1.cif
_cod_data_source_block Cd4EuO(BO3)3
_cod_database_code 7244570
_shelx_shelxl_version_number 2014/7
_shelx_space_group_comment
;
The symmetry employed for this shelxl refinement is uniquely defined
by the following loop, which should always be used as a source of
symmetry information in preference to the above space-group names.
They are only intended as comments.
;
_shelx_estimated_absorpt_t_max 0.081
_shelx_estimated_absorpt_t_min 0.043
_olex2_refinement_description
;
1. Twinned data refinement
 Scales: 0.85(4)
 0.15(4)
2. Uiso/Uaniso restraints and constraints
Uanis(B1) \\sim Ueq, Uanis(B2) \\sim Ueq, Uanis(O4) \\sim Ueq: with sigma of
0.003 and sigma for terminal atoms of 0.006
;
_olex2_submission_special_instructions 'No special instructions were received'

loop_
_space_group_symop_operation_xyz
'x, y, z'
'x, -y, z'
'x+1/2, y+1/2, z'
'x+1/2, -y+1/2, z'

loop_
_atom_site_label
_atom_site_type_symbol
_atom_site_fract_x
_atom_site_fract_y
_atom_site_fract_z
_atom_site_U_iso_or_equiv
_atom_site_adp_type
_atom_site_occupancy
_atom_site_site_symmetry_order
_atom_site_calc_flag
_atom_site_refinement_flags_posn
_atom_site_refinement_flags_adp
_atom_site_refinement_flags_occupancy
_atom_site_disorder_assembly
_atom_site_disorder_group
Eu1 Eu 0.84900(17) 0.5000 0.4970(3) 0.0175(4) Uani 1 2 d S T P . .
Cd1 Cd 0.61690(16) 0.17836(7) 0.1436(3) 0.0103(4) Uani 1 1 d . . . . .
Cd2 Cd 0.49832(14) 0.38771(8) 0.8356(3) 0.0088(4) Uani 1 1 d . . . . .
B1 B 0.306(2) 0.1971(12) 0.590(5) 0.005(3) Uani 1 1 d . U . . .
B2 B 0.730(4) 0.0000 0.204(9) 0.010(5) Uani 1 2 d S TU P . .
O1 O 0.147(2) 0.1782(10) 0.385(5) 0.027(4) Uani 1 1 d . . . . .
O2 O 0.325(2) 0.2710(9) 0.795(4) 0.024(4) Uani 1 1 d . . . . .
O3 O 0.4451(17) 0.1461(9) 0.582(4) 0.018(3) Uani 1 1 d . . . . .
O4 O 0.558(3) 0.0000 0.099(6) 0.017(4) Uani 1 2 d S TU P . .
O5 O 0.8129(16) 0.0753(8) 0.264(3) 0.011(3) Uani 1 1 d . . . . .
O6 O 0.673(2) 0.5000 0.920(5) 0.011(4) Uani 1 2 d S T P . .

loop_
_atom_site_aniso_label
_atom_site_aniso_U_11
_atom_site_aniso_U_22
_atom_site_aniso_U_33
_atom_site_aniso_U_23
_atom_site_aniso_U_13
_atom_site_aniso_U_12
Eu1 0.0114(7) 0.0271(8) 0.0139(7) 0.000 0.0018(5) 0.000
Cd1 0.0099(7) 0.0126(6) 0.0092(6) -0.0008(5) 0.0037(5) 0.0009(5)
Cd2 0.0078(7) 0.0100(6) 0.0081(6) 0.0001(5) 0.0004(5) -0.0012(4)
B1 0.005(5) 0.005(5) 0.005(5) 0.001(4) 0.001(4) 0.003(4)
B2 0.011(6) 0.012(6) 0.009(6) 0.000 0.003(4) 0.000
O1 0.015(8) 0.047(11) 0.019(7) -0.007(7) 0.004(6) -0.016(7)
O2 0.032(9) 0.018(7) 0.032(9) -0.017(6) 0.027(7) -0.016(6)
O3 0.013(7) 0.024(8) 0.018(7) 0.004(6) 0.009(6) 0.009(6)
O4 0.017(6) 0.020(6) 0.015(5) 0.000 0.004(4) 0.000
O5 0.013(7) 0.011(6) 0.007(6) 0.004(5) -0.001(5) -0.002(5)
O6 0.011(9) 0.010(9) 0.010(8) 0.000 -0.004(7) 0.000

loop_
_atom_type_symbol
_atom_type_description
_atom_type_scat_dispersion_real
_atom_type_scat_dispersion_imag
_atom_type_scat_source
B B 0.0013 0.0007 'International Tables Vol C Tables 4.2.6.8 and 6.1.1.4'
Cd Cd -0.8075 1.2024 'International Tables Vol C Tables 4.2.6.8 and 6.1.1.4'
Eu Eu -0.1578 3.6682 'International Tables Vol C Tables 4.2.6.8 and 6.1.1.4'
O O 0.0106 0.0060 'International Tables Vol C Tables 4.2.6.8 and 6.1.1.4'

loop_
_geom_angle_atom_site_label_1
_geom_angle_atom_site_label_2
_geom_angle_atom_site_label_3
_geom_angle
_geom_angle_site_symmetry_1
_geom_angle_site_symmetry_3
_geom_angle_publ_flag
Eu1 Eu1 Eu1 180.00(4) 1_554 1_556 ?
Eu1 Eu1 Cd2 117.15(3) 1_554 . ?
Eu1 Eu1 Cd2 62.85(3) 1_556 . ?
Eu1 Eu1 Cd2 62.85(3) 1_556 2_565 ?
Eu1 Eu1 Cd2 117.15(3) 1_554 2_565 ?
Cd2 Eu1 Cd2 57.58(4) . 2_565 ?
B1 Eu1 Eu1 97.1(3) 4 1_554 ?
B1 Eu1 Eu1 82.9(3) 4 1_556 ?
B1 Eu1 Eu1 82.9(3) 3 1_556 ?
B1 Eu1 Eu1 97.1(3) 3 1_554 ?
B1 Eu1 Cd2 52.3(3) 4 . ?
B1 Eu1 Cd2 109.8(3) 3 . ?
B1 Eu1 Cd2 109.8(3) 4 2_565 ?
B1 Eu1 Cd2 52.3(3) 3 2_565 ?
B1 Eu1 B1 161.2(7) 4 3 ?
O3 Eu1 Eu1 93.8(3) 3 1_554 ?
O3 Eu1 Eu1 86.2(3) 4 1_556 ?
O3 Eu1 Eu1 86.2(3) 3 1_556 ?
O3 Eu1 Eu1 93.8(3) 4 1_554 ?
O3 Eu1 Cd2 75.2(3) 3 2_565 ?
O3 Eu1 Cd2 131.2(3) 4 2_565 ?
O3 Eu1 Cd2 75.2(3) 4 . ?
O3 Eu1 Cd2 131.2(3) 3 . ?
O3 Eu1 B1 163.9(5) 3 4 ?
O3 Eu1 B1 24.5(4) 4 4 ?
O3 Eu1 B1 24.5(4) 3 3 ?
O3 Eu1 B1 163.9(5) 4 3 ?
O3 Eu1 O3 143.0(7) 3 4 ?
O3 Eu1 O4 75.1(3) 3 3_556 ?
O3 Eu1 O4 75.1(3) 4 3_556 ?
O4 Eu1 Eu1 137.9(5) 3_556 1_554 ?
O4 Eu1 Eu1 135.8(5) 3 1_556 ?
O4 Eu1 Eu1 44.2(5) 3 1_554 ?
O4 Eu1 Eu1 42.1(5) 3_556 1_556 ?
O4 Eu1 Cd2 99.4(4) 3_556 . ?
O4 Eu1 Cd2 148.1(2) 3 2_565 ?
O4 Eu1 Cd2 99.4(4) 3_556 2_565 ?
O4 Eu1 Cd2 148.1(2) 3 . ?
O4 Eu1 B1 88.9(3) 3_556 3 ?
O4 Eu1 B1 99.4(3) 3 3 ?
O4 Eu1 B1 88.9(3) 3_556 4 ?
O4 Eu1 B1 99.4(3) 3 4 ?
O4 Eu1 O3 80.3(3) 3 3 ?
O4 Eu1 O3 80.3(3) 3 4 ?
O4 Eu1 O4 93.7(7) 3 3_556 ?
O6 Eu1 Eu1 142.1(5) 1_554 1_556 ?
O6 Eu1 Eu1 38.6(5) . 1_556 ?
O6 Eu1 Eu1 141.4(5) . 1_554 ?
O6 Eu1 Eu1 37.9(5) 1_554 1_554 ?
O6 Eu1 Cd2 34.5(2) . 2_565 ?
O6 Eu1 Cd2 84.3(4) 1_554 2_565 ?
O6 Eu1 Cd2 84.3(4) 1_554 . ?
O6 Eu1 Cd2 34.5(2) . . ?
O6 Eu1 B1 80.6(3) . 4 ?
O6 Eu1 B1 80.6(3) . 3 ?
O6 Eu1 B1 91.8(3) 1_554 4 ?
O6 Eu1 B1 91.8(3) 1_554 3 ?
O6 Eu1 O3 98.2(3) . 4 ?
O6 Eu1 O3 104.1(3) 1_554 4 ?
O6 Eu1 O3 104.1(3) 1_554 3 ?
O6 Eu1 O3 98.2(3) . 3 ?
O6 Eu1 O4 174.5(7) . 3 ?
O6 Eu1 O4 80.8(7) . 3_556 ?
O6 Eu1 O4 175.8(7) 1_554 3_556 ?
O6 Eu1 O4 82.1(7) 1_554 3 ?
O6 Eu1 O6 103.4(7) . 1_554 ?
Eu1 Cd1 Eu1 52.864(19) 3_445 3_444 ?
B1 Cd1 Eu1 127.6(4) 4 3_445 ?
B1 Cd1 Eu1 179.5(4) 4 3_444 ?
B1 Cd1 O2 101.5(5) 4 1_554 ?
B1 Cd1 O4 142.7(5) 4 . ?
O1 Cd1 Eu1 150.6(4) 4 3_444 ?
O1 Cd1 Eu1 126.7(4) 4 3_445 ?
O1 Cd1 B1 29.6(5) 4 4 ?
O1 Cd1 O2 71.9(5) 4 1_554 ?
O1 Cd1 O2 54.3(5) 4 4 ?
O1 Cd1 O4 161.7(5) 4 . ?
O2 Cd1 Eu1 93.1(3) 1_554 3_445 ?
O2 Cd1 Eu1 152.7(4) 4_554 3_445 ?
O2 Cd1 Eu1 78.7(3) 1_554 3_444 ?
O2 Cd1 Eu1 151.4(3) 4 3_444 ?
O2 Cd1 Eu1 107.5(4) 4_554 3_444 ?
O2 Cd1 Eu1 103.7(3) 4 3_445 ?
O2 Cd1 B1 72.0(5) 4_554 4 ?
O2 Cd1 B1 28.8(5) 4 4 ?
O2 Cd1 O1 80.1(5) 4_554 4 ?
O2 Cd1 O2 87.3(5) 4_554 4 ?
O2 Cd1 O2 101.7(4) 4_554 1_554 ?
O2 Cd1 O2 123.1(3) 4 1_554 ?
O2 Cd1 O4 114.2(5) 4 . ?
O2 Cd1 O4 115.4(5) 4_554 . ?
O2 Cd1 O4 111.7(5) 1_554 . ?
O3 Cd1 Eu1 80.1(4) 1_554 3_445 ?
O3 Cd1 Eu1 36.2(4) . 3_445 ?
O3 Cd1 Eu1 84.2(4) . 3_444 ?
O3 Cd1 Eu1 33.0(4) 1_554 3_444 ?
O3 Cd1 B1 96.3(5) . 4 ?
O3 Cd1 B1 146.9(6) 1_554 4 ?
O3 Cd1 O1 90.4(5) . 4 ?
O3 Cd1 O1 121.8(5) 1_554 4 ?
O3 Cd1 O2 54.1(5) 1_554 1_554 ?
O3 Cd1 O2 175.6(5) 1_554 4 ?
O3 Cd1 O2 90.1(6) 1_554 4_554 ?
O3 Cd1 O2 168.2(5) . 4_554 ?
O3 Cd1 O2 81.9(4) . 1_554 ?
O3 Cd1 O2 81.4(5) . 4 ?
O3 Cd1 O3 101.0(6) 1_554 . ?
O3 Cd1 O4 72.8(5) . . ?
O3 Cd1 O4 70.1(6) 1_554 . ?
O4 Cd1 Eu1 37.3(4) . 3_445 ?
O4 Cd1 Eu1 37.4(4) . 3_444 ?
O5 Cd1 Eu1 79.6(3) . 3_445 ?
O5 Cd1 Eu1 83.1(3) . 3_444 ?
O5 Cd1 B1 96.7(5) . 4 ?
O5 Cd1 O1 126.3(5) . 4 ?
O5 Cd1 O2 79.2(4) . 4_554 ?
O5 Cd1 O2 161.1(4) . 1_554 ?
O5 Cd1 O2 75.6(4) . 4 ?
O5 Cd1 O3 107.3(5) . 1_554 ?
O5 Cd1 O3 101.2(5) . . ?
O5 Cd1 O4 53.0(5) . . ?
Eu1 Cd2 Eu1 56.20(2) . 1_556 ?
O1 Cd2 Eu1 102.2(4) 4 1_556 ?
O1 Cd2 Eu1 58.9(4) 4_556 1_556 ?
O1 Cd2 Eu1 60.0(4) 4 . ?
O1 Cd2 Eu1 100.2(4) 4_556 . ?
O1 Cd2 O1 96.4(5) 4_556 4 ?
O1 Cd2 O5 82.6(5) 4_556 4_456 ?
O1 Cd2 O5 166.7(5) 4_556 4_455 ?
O2 Cd2 Eu1 148.4(3) . . ?
O2 Cd2 Eu1 142.6(4) . 1_556 ?
O2 Cd2 O1 84.6(6) . 4_556 ?
O2 Cd2 O1 88.5(5) . 4 ?
O2 Cd2 O5 78.3(5) . 4_456 ?
O2 Cd2 O5 82.2(6) . 4_455 ?
O5 Cd2 Eu1 134.4(3) 4_455 1_556 ?
O5 Cd2 Eu1 90.4(3) 4_455 . ?
O5 Cd2 Eu1 88.5(3) 4_456 1_556 ?
O5 Cd2 Eu1 133.1(3) 4_456 . ?
O5 Cd2 O1 81.7(4) 4_455 4 ?
O5 Cd2 O1 166.9(5) 4_456 4 ?
O5 Cd2 O5 96.2(4) 4_455 4_456 ?
O6 Cd2 Eu1 34.0(5) . . ?
O6 Cd2 Eu1 33.5(4) . 1_556 ?
O6 Cd2 O1 91.8(6) . 4_556 ?
O6 Cd2 O1 93.5(6) . 4 ?
O6 Cd2 O2 176.0(7) . . ?
O6 Cd2 O5 101.5(5) . 4_455 ?
O6 Cd2 O5 99.6(5) . 4_456 ?
Cd1 B1 Eu1 134.2(7) 4_455 3_445 ?
O1 B1 Eu1 80.7(11) . 3_445 ?
O1 B1 Cd1 60.2(10) . 4_455 ?
O1 B1 O3 122.4(17) . . ?
O2 B1 Eu1 153.4(13) . 3_445 ?
O2 B1 Cd1 71.9(11) . 4_455 ?
O2 B1 O1 117.9(16) . . ?
O2 B1 O3 119.7(16) . . ?
O3 B1 Eu1 47.0(9) . 3_445 ?
O3 B1 Cd1 139.5(12) . 4_455 ?
O4 B2 O5 119.0(13) . 2 ?
O4 B2 O5 119.0(13) . . ?
O5 B2 O5 122(3) 2 . ?
Cd2 O1 Cd1 97.2(6) 4_454 4_455 ?
Cd2 O1 Cd1 127.8(7) 4_455 4_455 ?
Cd2 O1 Cd2 96.4(5) 4_454 4_455 ?
B1 O1 Cd1 90.2(12) . 4_455 ?
B1 O1 Cd2 105.8(12) . 4_455 ?
B1 O1 Cd2 145.0(13) . 4_454 ?
Cd2 O2 Cd1 99.7(5) . 4_456 ?
B1 O2 Cd1 122.5(11) . 4_456 ?
B1 O2 Cd2 136.8(11) . . ?
Cd1 O3 Eu1 116.9(6) 1_556 3_445 ?
Cd1 O3 Eu1 110.0(5) . 3_445 ?
Cd1 O3 Cd1 101.0(6) 1_556 . ?
B1 O3 Eu1 108.6(11) . 3_445 ?
B1 O3 Cd1 102.7(10) . 1_556 ?
B1 O3 Cd1 117.8(11) . . ?
Eu1 O4 Eu1 93.7(7) 3_445 3_444 ?
Eu1 O4 Cd1 97.4(4) 3_444 . ?
Eu1 O4 Cd1 95.5(4) 3_445 . ?
B2 O4 Eu1 128.8(16) . 3_445 ?
B2 O4 Eu1 137.5(16) . 3_444 ?
B2 O4 Cd1 80.5(4) . . ?
Cd1 O5 Cd2 107.0(5) . 4 ?
Cd1 O5 Cd2 101.3(5) . 4_554 ?
Cd2 O5 Cd2 96.2(4) 4 4_554 ?
B2 O5 Cd1 107.4(14) . . ?
B2 O5 Cd2 124.4(14) . 4 ?
B2 O5 Cd2 117.7(14) . 4_554 ?
Eu1 O6 Eu1 103.4(7) . 1_556 ?
Eu1 O6 Cd2 111.5(6) . 2_565 ?
Eu1 O6 Cd2 111.5(6) . . ?
Cd2 O6 Eu1 113.1(5) 2_565 1_556 ?
Cd2 O6 Eu1 113.1(5) . 1_556 ?
Cd2 O6 Cd2 104.4(7) . 2_565 ?

loop_
_geom_bond_atom_site_label_1
_geom_bond_atom_site_label_2
_geom_bond_distance
_geom_bond_site_symmetry_2
_geom_bond_publ_flag
Eu1 Eu1 3.4932(4) 1_554 ?
Eu1 Eu1 3.4932(4) 1_556 ?
Eu1 Cd2 3.6752(16) 2_565 ?
Eu1 Cd2 3.6752(16) . ?
Eu1 B1 3.15(2) 3 ?
Eu1 B1 3.15(2) 4 ?
Eu1 O3 2.429(15) 4 ?
Eu1 O3 2.429(15) 3 ?
Eu1 O4 2.44(2) 3_556 ?
Eu1 O4 2.35(2) 3 ?
Eu1 O6 2.243(18) 1_554 ?
Eu1 O6 2.207(19) . ?
Cd1 Eu1 3.8620(15) 3_445 ?
Cd1 Eu1 3.9818(15) 3_444 ?
Cd1 B1 2.779(18) 4 ?
Cd1 O1 2.411(16) 4 ?
Cd1 O2 2.689(17) 4 ?
Cd1 O2 2.360(14) 4_554 ?
Cd1 O2 2.834(18) 1_554 ?
Cd1 O3 2.242(14) 1_554 ?
Cd1 O3 2.285(13) . ?
Cd1 O4 2.850(4) . ?
Cd1 O5 2.241(13) . ?
Cd2 Eu1 3.7407(16) 1_556 ?
Cd2 O1 2.370(16) 4 ?
Cd2 O1 2.316(15) 4_556 ?
Cd2 O2 2.290(13) . ?
Cd2 O5 2.353(12) 4_456 ?
Cd2 O5 2.339(12) 4_455 ?
Cd2 O6 2.240(11) . ?
B1 Eu1 3.15(2) 3_445 ?
B1 Cd1 2.779(18) 4_455 ?
B1 O1 1.37(2) . ?
B1 O2 1.36(2) . ?
B1 O3 1.38(2) . ?
B2 O4 1.35(4) . ?
B2 O5 1.36(2) . ?
B2 O5 1.36(2) 2 ?
O1 Cd1 2.411(16) 4_455 ?
O1 Cd2 2.370(16) 4_455 ?
O1 Cd2 2.316(15) 4_454 ?
O2 Cd1 2.360(14) 4_456 ?
O3 Eu1 2.429(15) 3_445 ?
O3 Cd1 2.242(14) 1_556 ?
O4 Eu1 2.35(2) 3_445 ?
O4 Eu1 2.44(2) 3_444 ?
O5 Cd2 2.353(12) 4_554 ?
O5 Cd2 2.339(12) 4 ?
O6 Eu1 2.243(17) 1_556 ?
O6 Cd2 2.240(11) 2_565 ?

loop_
_twin_individual_id
_twin_individual_mass_fraction_refined
1 0.85(4)
2 0.15(4)
